data_4507695
loop_
_publ_author_name
'Villa, Eric M.'
'Alekseev, Evgeny V.'
'Depmeier, Wulf'
'Albrecht-Schmitt, Thomas E.'

_publ_section_title
;
 Syntheses, Structures, and Comparisons of Thallium Uranium Phosphites,
 Mixed Phosphate-Phosphites, and Phosphate
;
_journal_issue 4
_journal_name_full 'Crystal Growth &amp; Design'
_journal_page_first 1721
_journal_paper_doi 10.1021/cg400046a
_journal_volume 13
_journal_year 2013
_chemical_formula_moiety Tl2[(UO2)2(U)(H2O)(PO4)2(HPO3)2]
_chemical_formula_sum 'H0 O19 P4 Tl2 U3'
_chemical_formula_weight 1550.71
_chemical_melting_point ?
_chemical_name_common 'Thallium Uranium(VI,IV) Phosphate-Phosphite'
_chemical_name_systematic
; 
 ? 
;
_space_group_IT_number 15
_symmetry_cell_setting monoclinic
_symmetry_space_group_name_Hall '-C 2yc'
_symmetry_space_group_name_H-M 'C 1 2/c 1'
_atom_sites_solution_hydrogens none
_atom_sites_solution_primary direct
_atom_sites_solution_secondary difmap
_audit_creation_method SHELXL-97
_cell_angle_alpha 90.00
_cell_angle_beta 99.027(2)
_cell_angle_gamma 90.00
_cell_formula_units_Z 4
_cell_length_a 16.2360(5)
_cell_length_b 10.4995(3)
_cell_length_c 11.0003(3)
_cell_measurement_reflns_used 13920
_cell_measurement_temperature 103(2)
_cell_measurement_theta_max 30.52
_cell_measurement_theta_min 2.32
_cell_volume 1851.99(9)
_computing_cell_refinement 'smart saint'
_computing_data_collection smart
_computing_data_reduction SAINT
_computing_molecular_graphics 'SHELXP-97 (Sheldrick, 1997)'
_computing_publication_material 'SHELXCIF-97 (Sheldrick, 2000)'
_computing_structure_refinement 'SHELXL-97 (Sheldrick, 2008)'
_computing_structure_solution 'SHELXS-97 (Sheldrick, 2008)'
_diffrn_ambient_temperature 103(2)
_diffrn_detector_area_resol_mean 0
_diffrn_measured_fraction_theta_full 0.987
_diffrn_measured_fraction_theta_max 0.987
_diffrn_measurement_device_type 'BRUKER apex II'
_diffrn_measurement_method '0.5 wide w/ exposures'
_diffrn_radiation_monochromator 'Quazar optics'
_diffrn_radiation_source 'Imus microfocused'
_diffrn_radiation_type MoK\a
_diffrn_radiation_wavelength 0.71073
_diffrn_reflns_av_R_equivalents 0.0421
_diffrn_reflns_av_sigmaI/netI 0.0369
_diffrn_reflns_limit_h_max 22
_diffrn_reflns_limit_h_min -23
_diffrn_reflns_limit_k_max 13
_diffrn_reflns_limit_k_min -14
_diffrn_reflns_limit_l_max 14
_diffrn_reflns_limit_l_min -15
_diffrn_reflns_number 13920
_diffrn_reflns_theta_full 30.52
_diffrn_reflns_theta_max 30.52
_diffrn_reflns_theta_min 2.32
_exptl_absorpt_coefficient_mu 43.922
_exptl_absorpt_correction_T_max 0.256
_exptl_absorpt_correction_T_min 0.126
_exptl_absorpt_correction_type numerical
_exptl_absorpt_process_details SHELTXPREP
_exptl_crystal_colour 'Light Green'
_exptl_crystal_density_diffrn 5.562
_exptl_crystal_density_meas ?
_exptl_crystal_density_method 'not measured'
_exptl_crystal_description Block
_exptl_crystal_F_000 2600
_exptl_crystal_size_max 0.055
_exptl_crystal_size_mid 0.042
_exptl_crystal_size_min 0.031
_refine_diff_density_max 2.454
_refine_diff_density_min -5.833
_refine_diff_density_rms 0.405
_refine_ls_extinction_method none
_refine_ls_goodness_of_fit_ref 1.089
_refine_ls_hydrogen_treatment none
_refine_ls_matrix_type full
_refine_ls_number_parameters 145
_refine_ls_number_reflns 2795
_refine_ls_number_restraints 0
_refine_ls_restrained_S_all 1.089
_refine_ls_R_factor_all 0.0437
_refine_ls_R_factor_gt 0.0355
_refine_ls_shift/su_max 0.002
_refine_ls_shift/su_mean 0.000
_refine_ls_structure_factor_coef Fsqd
_refine_ls_weighting_details 'calc w=1/[\s^2^(Fo^2^)+(0.0307P)^2^+86.2553P] where P=(Fo^2^+2Fc^2^)/3'
_refine_ls_weighting_scheme calc
_refine_ls_wR_factor_gt 0.0810
_refine_ls_wR_factor_ref 0.0835
_reflns_number_gt 2406
_reflns_number_total 2795
_reflns_threshold_expression >2sigma(I)
_cod_data_source_file cg400046a_si_002.cif
_cod_data_source_block Tl_U(VI,IV)_PO4_PO3
_cod_depositor_comments
;
The following automatic conversions were performed:

'_chemical_melting_point' value 'N/A' was changed to '?' - the value
is undefined or not given.

'_symmetry_cell_setting' value
'Monoclinic' changed to 'monoclinic' according to
/home/saulius/struct/CIF-dictionaries/cif_core.dic dictionary named
'cif_core.dic' version 2.4.2 from 2011-04-26.

Automatic conversion script
Id: cif_fix_values 1891 2012-01-12 08:04:46Z andrius 

The following automatic conversions were performed:

'_exptl_crystal_density_meas' value 'N/A' was changed to '?' - the
value is perceived as not measured.

Automatic conversion script
Id: cif_fix_values 3008 2015-01-20 13:52:24Z robertas 
;
_cod_original_sg_symbol_H-M C2/c
_cod_database_code 4507695

loop_
_symmetry_equiv_pos_as_xyz
'x, y, z'
'-x, y, -z+1/2'
'x+1/2, y+1/2, z'
'-x+1/2, y+1/2, -z+1/2'
'-x, -y, -z'
'x, -y, z-1/2'
'-x+1/2, -y+1/2, -z'
'x+1/2, -y+1/2, z-1/2'

loop_
_atom_site_label
_atom_site_type_symbol
_atom_site_fract_x
_atom_site_fract_y
_atom_site_fract_z
_atom_site_U_iso_or_equiv
_atom_site_adp_type
_atom_site_occupancy
_atom_site_symmetry_multiplicity
_atom_site_calc_flag
_atom_site_refinement_flags
U1 U 0.168374(19) 0.09890(3) -0.00557(3) 0.01391(10) Uani 1 1 d .
U2 U 0.0000 -0.46518(5) -0.2500 0.01716(12) Uani 1 2 d S
Tl1A Tl 0.26512(15) 0.2228(2) -0.3315(2) 0.0253(3) Uani 0.90 1 d P
Tl1B Tl 0.2537(14) 0.215(2) -0.3262(16) 0.034(4) Uani 0.10 1 d P
P1 P 0.35350(13) 0.0517(2) -0.0346(2) 0.0111(4) Uani 1 1 d .
P2A P 0.0315(3) -0.1601(5) -0.0896(6) 0.0232(10) Uani 0.60 1 d P
P2B P 0.0464(3) -0.2049(5) -0.0295(6) 0.0059(9) Uani 0.40 1 d P
O1 O 0.2822(4) -0.0446(6) -0.0320(7) 0.0162(13) Uani 1 1 d .
O2 O 0.1106(4) -0.1000(7) -0.0226(8) 0.0258(17) Uani 1 1 d .
O3 O 0.3077(4) 0.1818(6) -0.0344(8) 0.0216(15) Uani 1 1 d .
O4 O 0.1996(5) 0.0737(7) 0.1551(7) 0.0238(16) Uani 1 1 d .
O5 O 0.0546(5) -0.2906(7) -0.1386(8) 0.0274(17) Uani 1 1 d .
O6 O 0.4215(5) 0.0444(8) 0.0767(7) 0.0264(17) Uani 1 1 d .
O7 O 0.3887(5) 0.0428(8) -0.1545(7) 0.0263(17) Uani 1 1 d .
O8 O 0.1387(5) 0.1286(7) -0.1650(7) 0.0265(17) Uani 1 1 d .
O9 O -0.0381(5) -0.1622(8) -0.0245(11) 0.046(3) Uani 1 1 d .
O10 O -0.0229(9) -0.6897(14) -0.2156(14) 0.023(3) Uiso 0.50 1 d P

loop_
_atom_site_aniso_label
_atom_site_aniso_U_11
_atom_site_aniso_U_22
_atom_site_aniso_U_33
_atom_site_aniso_U_23
_atom_site_aniso_U_13
_atom_site_aniso_U_12
U1 0.00864(14) 0.00989(15) 0.02361(19) -0.00327(13) 0.00380(12) -0.00085(11)
U2 0.0153(2) 0.0173(2) 0.0191(3) 0.000 0.00321(18) 0.000
Tl1A 0.0295(4) 0.0239(5) 0.0225(6) -0.0010(4) 0.0040(3) -0.0022(5)
Tl1B 0.061(10) 0.037(5) 0.004(4) -0.005(3) 0.003(4) -0.027(4)
P1 0.0084(9) 0.0105(10) 0.0150(11) 0.0008(8) 0.0035(8) 0.0006(7)
P2A 0.0152(19) 0.018(2) 0.037(3) -0.012(2) 0.007(2) -0.0036(17)
P2B 0.006(2) 0.006(2) 0.005(2) 0.002(2) 0.0000(19) 0.0000(19)
O1 0.015(3) 0.010(3) 0.024(4) 0.000(3) 0.006(3) -0.001(2)
O2 0.021(3) 0.018(3) 0.040(5) -0.013(3) 0.009(3) -0.012(3)
O3 0.010(3) 0.010(3) 0.044(5) 0.001(3) 0.003(3) 0.001(2)
O4 0.034(4) 0.014(3) 0.025(4) -0.002(3) 0.011(3) -0.005(3)
O5 0.029(4) 0.019(4) 0.034(5) -0.014(3) 0.007(3) -0.002(3)
O6 0.021(3) 0.032(4) 0.023(4) 0.004(3) -0.004(3) -0.003(3)
O7 0.027(4) 0.033(4) 0.021(4) -0.001(3) 0.011(3) -0.004(3)
O8 0.022(3) 0.023(4) 0.030(4) 0.001(3) -0.008(3) 0.004(3)
O9 0.011(3) 0.029(4) 0.103(9) -0.034(5) 0.025(4) -0.008(3)

loop_
_atom_type_symbol
_atom_type_description
_atom_type_scat_dispersion_real
_atom_type_scat_dispersion_imag
_atom_type_scat_source
O O 0.0106 0.0060 'International Tables Vol C Tables 4.2.6.8 and 6.1.1.4'
H H 0.0000 0.0000 'International Tables Vol C Tables 4.2.6.8 and 6.1.1.4'
P P 0.1023 0.0942 'International Tables Vol C Tables 4.2.6.8 and 6.1.1.4'
Tl Tl -2.8358 9.6688 'International Tables Vol C Tables 4.2.6.8 and 6.1.1.4'
U U -9.6767 9.6646 'International Tables Vol C Tables 4.2.6.8 and 6.1.1.4'

loop_
_geom_angle_atom_site_label_1
_geom_angle_atom_site_label_2
_geom_angle_atom_site_label_3
_geom_angle
_geom_angle_site_symmetry_1
_geom_angle_site_symmetry_3
O8 U1 O4 178.3(3) . .
O8 U1 O2 92.0(3) . .
O4 U1 O2 89.7(3) . .
O8 U1 O9 88.8(4) . 5
O4 U1 O9 91.4(4) . 5
O2 U1 O9 84.3(3) . 5
O8 U1 O3 91.4(3) . 7
O4 U1 O3 87.0(3) . 7
O2 U1 O3 163.4(2) . 7
O9 U1 O3 79.6(3) 5 7
O8 U1 O1 94.8(3) . .
O4 U1 O1 85.6(3) . .
O2 U1 O1 74.6(2) . .
O9 U1 O1 158.7(3) 5 .
O3 U1 O1 121.2(2) 7 .
O8 U1 O3 85.6(3) . .
O4 U1 O3 93.2(3) . .
O2 U1 O3 132.7(2) . .
O9 U1 O3 142.7(3) 5 .
O3 U1 O3 63.7(3) 7 .
O1 U1 O3 58.7(2) . .
O8 U1 P1 92.5(3) . .
O4 U1 P1 87.1(2) . .
O2 U1 P1 103.71(19) . .
O9 U1 P1 171.9(2) 5 .
O3 U1 P1 92.33(16) 7 .
O1 U1 P1 29.13(15) . .
O3 U1 P1 29.69(16) . .
O7 U2 O7 175.7(4) 4_544 3_445
O7 U2 O6 90.5(3) 4_544 8_445
O7 U2 O6 91.1(3) 3_445 8_445
O7 U2 O6 91.1(3) 4_544 7_545
O7 U2 O6 90.5(3) 3_445 7_545
O6 U2 O6 137.2(4) 8_445 7_545
O7 U2 O5 87.0(3) 4_544 .
O7 U2 O5 89.5(3) 3_445 .
O6 U2 O5 148.6(3) 8_445 .
O6 U2 O5 74.2(3) 7_545 .
O7 U2 O5 89.5(3) 4_544 2_554
O7 U2 O5 87.0(3) 3_445 2_554
O6 U2 O5 74.2(3) 8_445 2_554
O6 U2 O5 148.6(3) 7_545 2_554
O5 U2 O5 74.5(4) . 2_554
O7 U2 O10 105.4(4) 4_544 .
O7 U2 O10 78.9(4) 3_445 .
O6 U2 O10 72.3(4) 8_445 .
O6 U2 O10 66.0(4) 7_545 .
O5 U2 O10 138.3(4) . .
O5 U2 O10 143.2(4) 2_554 .
O7 U2 O10 78.9(4) 4_544 2_554
O7 U2 O10 105.4(4) 3_445 2_554
O6 U2 O10 66.0(4) 8_445 2_554
O6 U2 O10 72.3(4) 7_545 2_554
O5 U2 O10 143.2(4) . 2_554
O5 U2 O10 138.3(4) 2_554 2_554
O10 U2 O10 27.2(7) . 2_554
O6 P1 O7 111.8(4) . .
O6 P1 O1 113.9(4) . .
O7 P1 O1 111.2(4) . .
O6 P1 O3 109.4(4) . .
O7 P1 O3 107.4(5) . .
O1 P1 O3 102.5(4) . .
O6 P1 U1 121.2(3) . .
O7 P1 U1 126.8(3) . .
O1 P1 U1 50.4(2) . .
O3 P1 U1 52.4(2) . .
P2B P2A O9 75.2(7) . .
P2B P2A O2 74.0(6) . .
O9 P2A O2 116.1(6) . .
P2B P2A O5 73.3(6) . .
O9 P2A O5 114.6(5) . .
O2 P2A O5 107.8(5) . .
P2A P2B O9 71.9(7) . .
P2A P2B O2 74.6(6) . .
O9 P2B O2 114.9(6) . .
P2A P2B O5 75.8(6) . .
O9 P2B O5 114.3(6) . .
O2 P2B O5 109.0(5) . .
P1 O1 U1 100.5(3) . .
P2B O2 P2A 31.3(3) . .
P2B O2 U1 160.4(5) . .
P2A O2 U1 136.6(5) . .
P1 O3 U1 142.2(4) . 7
P1 O3 U1 97.9(3) . .
U1 O3 U1 116.3(3) 7 .
P2B O5 P2A 30.9(3) . .
P2B O5 U2 144.7(5) . .
P2A O5 U2 143.1(5) . .
P1 O6 U2 159.3(5) . 7_545
P1 O7 U2 148.6(5) . 3
P2A O9 P2B 32.9(3) . .
P2A O9 U1 152.7(8) . 5
P2B O9 U1 173.8(8) . 5
O10 O10 U2 76.4(3) 2_554 .

loop_
_geom_bond_atom_site_label_1
_geom_bond_atom_site_label_2
_geom_bond_distance
_geom_bond_site_symmetry_2
U1 O8 1.772(8) .
U1 O4 1.780(8) .
U1 O2 2.285(7) .
U1 O9 2.290(7) 5
U1 O3 2.364(7) 7
U1 O1 2.437(6) .
U1 O3 2.490(7) .
U1 P1 3.112(2) .
U2 O7 2.229(7) 4_544
U2 O7 2.229(7) 3_445
U2 O6 2.277(7) 8_445
U2 O6 2.277(7) 7_545
U2 O5 2.304(7) .
U2 O5 2.304(7) 2_554
U2 O10 2.425(15) .
U2 O10 2.425(15) 2_554
Tl1A Tl1A 3.706(4) 7_554
P1 O6 1.516(8) .
P1 O7 1.521(8) .
P1 O1 1.540(7) .
P1 O3 1.556(7) .
P2A P2B 0.817(7) .
P2A O9 1.429(9) .
P2A O2 1.515(8) .
P2A O5 1.540(9) .
P2B O9 1.454(9) .
P2B O2 1.510(8) .
P2B O5 1.522(9) .
O3 U1 2.364(7) 7
O6 U2 2.277(7) 7_545
O7 U2 2.230(7) 3
O9 U1 2.290(7) 5
O10 O10 1.14(3) 2_554
